data_7056744
loop_
_publ_author_name
'Bharty, M. K.'
'Paswan, Santosh'
'Bharati, P.'
'Sonkar, Piyush Kumar'
'Ganesan, Vellaichamy'
'Butcher, Raymond J.'

_publ_section_title
;
 Square planar Ni(II) complexes of acetone N4-phenyl-thiosemicarbazone and
 in situ generated benzoyl thiosemicarbazide ligand: Synthesis, spectral
 and structural characterizations, thermal behaviour and electrochemical
 studies
;
_journal_name_full 'New Journal of Chemistry'
_journal_paper_doi 10.1039/C7NJ01030C
_journal_year 2017
_chemical_formula_moiety 'C20 H24 N6 Ni S2'
_chemical_formula_sum 'C20 H24 N6 Ni S2'
_chemical_formula_weight 471.28
_chemical_name_systematic
;
 ?
;
_space_group_IT_number 15
_symmetry_cell_setting monoclinic
_symmetry_space_group_name_Hall '-C 2yc'
_symmetry_space_group_name_H-M 'C 1 2/c 1'
_atom_sites_solution_hydrogens geom
_atom_sites_solution_primary direct
_atom_sites_solution_secondary difmap
_audit_creation_method SHELXL-97
_audit_update_record
;
2017-07-12 deposited with the CCDC.
2017-11-10 downloaded from the CCDC.
;
_cell_angle_alpha 90.00
_cell_angle_beta 96.569(7)
_cell_angle_gamma 90.00
_cell_formula_units_Z 4
_cell_length_a 23.403(2)
_cell_length_b 7.6265(5)
_cell_length_c 12.2279(9)
_cell_measurement_reflns_used 1471
_cell_measurement_temperature 173(2)
_cell_measurement_theta_max 29.0810
_cell_measurement_theta_min 3.2152
_cell_volume 2168.1(3)
_computing_cell_refinement
;
CrysAlisPro, Agilent Technologies,
Version 1.171.35.21 (release 20-01-2012 CrysAlis171 .NET)
(compiled Jan 23 2012,18:06:46)
;
_computing_data_collection
;
CrysAlisPro, Agilent Technologies,
Version 1.171.35.21 (release 20-01-2012 CrysAlis171 .NET)
(compiled Jan 23 2012,18:06:46)
;
_computing_data_reduction
;
CrysAlisPro, Agilent Technologies,
Version 1.171.35.21 (release 20-01-2012 CrysAlis171 .NET)
(compiled Jan 23 2012,18:06:46)
;
_computing_molecular_graphics 'SHELXTL (Sheldrick, 2008)'
_computing_publication_material 'SHELXTL (Sheldrick, 2008)'
_computing_structure_refinement 'SHELXL-97 (Sheldrick, 2008)'
_computing_structure_solution 'SHELXS-97 (Sheldrick, 2008)'
_diffrn_ambient_temperature 173(2)
_diffrn_detector_area_resol_mean 16.0938
_diffrn_measured_fraction_theta_full 0.999
_diffrn_measured_fraction_theta_max 0.875
_diffrn_measurement_device_type 'Xcalibur, Eos'
_diffrn_measurement_method '\w scans'
_diffrn_radiation_monochromator graphite
_diffrn_radiation_source 'Enhance (Mo) X-ray Source'
_diffrn_radiation_type MoK\a
_diffrn_radiation_wavelength 0.71073
_diffrn_reflns_av_R_equivalents 0.0635
_diffrn_reflns_av_sigmaI/netI 0.0721
_diffrn_reflns_limit_h_max 28
_diffrn_reflns_limit_h_min -30
_diffrn_reflns_limit_k_max 9
_diffrn_reflns_limit_k_min -9
_diffrn_reflns_limit_l_max 16
_diffrn_reflns_limit_l_min -16
_diffrn_reflns_number 8292
_diffrn_reflns_theta_full 25.50
_diffrn_reflns_theta_max 29.15
_diffrn_reflns_theta_min 3.22
_exptl_absorpt_coefficient_mu 1.106
_exptl_absorpt_correction_T_max 1.00000
_exptl_absorpt_correction_T_min 0.33096
_exptl_absorpt_correction_type multi-scan
_exptl_absorpt_process_details
;
CrysAlisPro, Agilent Technologies,
Version 1.171.35.21 (release 20-01-2012 CrysAlis171 .NET)
(compiled Jan 23 2012,18:06:46)
Empirical absorption correction using spherical harmonics,
 implemented in SCALE3 ABSPACK scaling algorithm.
;
_exptl_crystal_colour brown
_exptl_crystal_density_diffrn 1.444
_exptl_crystal_density_method 'not measured'
_exptl_crystal_description prism
_exptl_crystal_F_000 984
_exptl_crystal_size_max 0.35
_exptl_crystal_size_mid 0.25
_exptl_crystal_size_min 0.15
_refine_diff_density_max 0.965
_refine_diff_density_min -0.644
_refine_diff_density_rms 0.100
_refine_ls_extinction_method none
_refine_ls_goodness_of_fit_ref 1.083
_refine_ls_hydrogen_treatment mixed
_refine_ls_matrix_type full
_refine_ls_number_parameters 138
_refine_ls_number_reflns 2563
_refine_ls_number_restraints 0
_refine_ls_restrained_S_all 1.083
_refine_ls_R_factor_all 0.0953
_refine_ls_R_factor_gt 0.0633
_refine_ls_shift/su_max 0.000
_refine_ls_shift/su_mean 0.000
_refine_ls_structure_factor_coef Fsqd
_refine_ls_weighting_details 'calc w=1/[\s^2^(Fo^2^)+(0.0829P)^2^+0.2872P] where P=(Fo^2^+2Fc^2^)/3'
_refine_ls_weighting_scheme calc
_refine_ls_wR_factor_gt 0.1522
_refine_ls_wR_factor_ref 0.1837
_reflns_number_gt 1764
_reflns_number_total 2563
_reflns_threshold_expression >2sigma(I)
_cod_data_source_file c7nj01030c2.cif
_cod_data_source_block shelxl-1
_cod_original_sg_symbol_H-M 'C 2/c'
_cod_database_code 7056744

loop_
_symmetry_equiv_pos_as_xyz
'x, y, z'
'-x, y, -z+1/2'
'x+1/2, y+1/2, z'
'-x+1/2, y+1/2, -z+1/2'
'-x, -y, -z'
'x, -y, z-1/2'
'-x+1/2, -y+1/2, -z'
'x+1/2, -y+1/2, z-1/2'

loop_
_atom_site_label
_atom_site_type_symbol
_atom_site_fract_x
_atom_site_fract_y
_atom_site_fract_z
_atom_site_U_iso_or_equiv
_atom_site_adp_type
_atom_site_occupancy
_atom_site_symmetry_multiplicity
_atom_site_calc_flag
_atom_site_refinement_flags
Ni Ni 0.0000 0.62959(9) 0.2500 0.0380(3) Uani 1 2 d S
S1 S 0.06152(5) 0.82796(14) 0.22004(9) 0.0462(3) Uani 1 1 d .
N1 N 0.04619(13) 0.4718(4) 0.1712(2) 0.0380(7) Uani 1 1 d .
N2 N 0.10489(13) 0.5130(5) 0.1694(2) 0.0442(8) Uani 1 1 d .
N3 N 0.16830(16) 0.7480(5) 0.1894(3) 0.0526(10) Uani 1 1 d .
H3N H 0.174(2) 0.842(7) 0.228(4) 0.077(18) Uiso 1 1 d .
C1 C 0.21819(18) 0.6679(5) 0.1546(3) 0.0438(10) Uani 1 1 d .
C2 C 0.27112(18) 0.7168(6) 0.2064(3) 0.0500(11) Uani 1 1 d .
H2A H 0.2735 0.7956 0.2669 0.060 Uiso 1 1 calc R
C3 C 0.3212(2) 0.6506(6) 0.1701(4) 0.0573(12) Uani 1 1 d .
H3A H 0.3578 0.6831 0.2063 0.069 Uiso 1 1 calc R
C4 C 0.3174(2) 0.5380(6) 0.0817(4) 0.0576(12) Uani 1 1 d .
H4A H 0.3515 0.4932 0.0565 0.069 Uiso 1 1 calc R
C5 C 0.2649(2) 0.4905(6) 0.0299(4) 0.0583(12) Uani 1 1 d .
H5A H 0.2629 0.4123 -0.0308 0.070 Uiso 1 1 calc R
C6 C 0.21447(19) 0.5543(6) 0.0645(3) 0.0494(10) Uani 1 1 d .
H6A H 0.1781 0.5215 0.0276 0.059 Uiso 1 1 calc R
C7 C 0.11462(17) 0.6757(5) 0.1905(3) 0.0385(9) Uani 1 1 d .
C8 C 0.02840(19) 0.3392(5) 0.1109(3) 0.0419(10) Uani 1 1 d .
C11 C -0.03240(17) 0.2798(6) 0.1020(3) 0.0518(11) Uani 1 1 d .
H11A H -0.0555 0.3663 0.1368 0.078 Uiso 1 1 calc R
H11B H -0.0345 0.1665 0.1393 0.078 Uiso 1 1 calc R
H11C H -0.0474 0.2672 0.0242 0.078 Uiso 1 1 calc R
C10 C 0.06784(19) 0.2399(6) 0.0436(3) 0.0527(11) Uani 1 1 d .
H10A H 0.1058 0.2281 0.0859 0.079 Uiso 1 1 calc R
H10B H 0.0715 0.3039 -0.0247 0.079 Uiso 1 1 calc R
H10C H 0.0518 0.1232 0.0261 0.079 Uiso 1 1 calc R

loop_
_atom_site_aniso_label
_atom_site_aniso_U_11
_atom_site_aniso_U_22
_atom_site_aniso_U_33
_atom_site_aniso_U_23
_atom_site_aniso_U_13
_atom_site_aniso_U_12
Ni 0.0391(5) 0.0419(5) 0.0353(4) 0.000 0.0140(3) 0.000
S1 0.0417(7) 0.0447(7) 0.0549(7) -0.0038(4) 0.0178(5) -0.0014(4)
N1 0.0393(19) 0.0358(18) 0.0416(17) -0.0054(13) 0.0165(13) -0.0074(14)
N2 0.039(2) 0.048(2) 0.0482(19) -0.0044(14) 0.0177(14) -0.0027(15)
N3 0.044(2) 0.051(2) 0.066(2) -0.0170(18) 0.0219(17) -0.0071(17)
C1 0.041(2) 0.044(2) 0.048(2) 0.0021(17) 0.0165(18) -0.0025(18)
C2 0.046(3) 0.064(3) 0.042(2) -0.0006(19) 0.0144(19) -0.004(2)
C3 0.045(3) 0.069(3) 0.060(3) 0.014(2) 0.015(2) 0.002(2)
C4 0.058(3) 0.061(3) 0.059(3) 0.007(2) 0.030(2) 0.010(2)
C5 0.074(3) 0.053(3) 0.053(3) -0.006(2) 0.032(2) 0.000(2)
C6 0.053(3) 0.054(3) 0.044(2) -0.0035(18) 0.0165(19) -0.007(2)
C7 0.034(2) 0.048(2) 0.035(2) -0.0039(15) 0.0120(16) -0.0083(17)
C8 0.049(3) 0.047(2) 0.032(2) 0.0047(15) 0.0100(17) 0.0010(18)
C11 0.053(3) 0.063(3) 0.039(2) -0.0053(19) 0.0064(18) -0.010(2)
C10 0.067(3) 0.049(3) 0.045(2) -0.0075(18) 0.019(2) 0.001(2)

loop_
_atom_type_symbol
_atom_type_description
_atom_type_scat_dispersion_real
_atom_type_scat_dispersion_imag
_atom_type_scat_source
C C 0.0033 0.0016 'International Tables Vol C Tables 4.2.6.8 and 6.1.1.4'
H H 0.0000 0.0000 'International Tables Vol C Tables 4.2.6.8 and 6.1.1.4'
N N 0.0061 0.0033 'International Tables Vol C Tables 4.2.6.8 and 6.1.1.4'
S S 0.1246 0.1234 'International Tables Vol C Tables 4.2.6.8 and 6.1.1.4'
Ni Ni 0.3393 1.1124 'International Tables Vol C Tables 4.2.6.8 and 6.1.1.4'

loop_
_geom_angle_atom_site_label_1
_geom_angle_atom_site_label_2
_geom_angle_atom_site_label_3
_geom_angle
_geom_angle_site_symmetry_1
_geom_angle_site_symmetry_3
N1 Ni N1 103.55(18) 2 .
N1 Ni S1 160.28(10) 2 .
N1 Ni S1 85.99(9) . .
N1 Ni S1 85.99(9) 2 2
N1 Ni S1 160.28(10) . 2
S1 Ni S1 90.49(6) . 2
C7 S1 Ni 94.17(13) . .
C8 N1 N2 114.6(3) . .
C8 N1 Ni 127.3(3) . .
N2 N1 Ni 117.8(2) . .
C7 N2 N1 111.3(3) . .
C7 N3 C1 127.8(4) . .
C7 N3 H3N 115(4) . .
C1 N3 H3N 115(4) . .
C2 C1 C6 120.2(4) . .
C2 C1 N3 118.1(4) . .
C6 C1 N3 121.5(4) . .
C1 C2 C3 120.0(4) . .
C1 C2 H2A 120.0 . .
C3 C2 H2A 120.0 . .
C4 C3 C2 119.7(4) . .
C4 C3 H3A 120.2 . .
C2 C3 H3A 120.2 . .
C5 C4 C3 120.2(4) . .
C5 C4 H4A 119.9 . .
C3 C4 H4A 119.9 . .
C4 C5 C6 121.2(4) . .
C4 C5 H5A 119.4 . .
C6 C5 H5A 119.4 . .
C5 C6 C1 118.7(4) . .
C5 C6 H6A 120.7 . .
C1 C6 H6A 120.7 . .
N2 C7 N3 121.8(4) . .
N2 C7 S1 124.3(3) . .
N3 C7 S1 113.8(3) . .
N1 C8 C11 121.6(4) . .
N1 C8 C10 121.8(4) . .
C11 C8 C10 116.6(4) . .
C8 C11 H11A 109.5 . .
C8 C11 H11B 109.5 . .
H11A C11 H11B 109.5 . .
C8 C11 H11C 109.5 . .
H11A C11 H11C 109.5 . .
H11B C11 H11C 109.5 . .
C8 C10 H10A 109.5 . .
C8 C10 H10B 109.5 . .
H10A C10 H10B 109.5 . .
C8 C10 H10C 109.5 . .
H10A C10 H10C 109.5 . .
H10B C10 H10C 109.5 . .

loop_
_geom_bond_atom_site_label_1
_geom_bond_atom_site_label_2
_geom_bond_distance
_geom_bond_site_symmetry_2
Ni N1 1.945(3) 2
Ni N1 1.945(3) .
Ni S1 2.1487(12) .
Ni S1 2.1487(11) 2
S1 C7 1.768(4) .
N1 C8 1.292(5) .
N1 N2 1.412(4) .
N2 C7 1.282(5) .
N3 C7 1.373(5) .
N3 C1 1.425(5) .
N3 H3N 0.86(5) .
C1 C2 1.377(6) .
C1 C6 1.396(6) .
C2 C3 1.394(6) .
C2 H2A 0.9500 .
C3 C4 1.376(6) .
C3 H3A 0.9500 .
C4 C5 1.365(6) .
C4 H4A 0.9500 .
C5 C6 1.387(6) .
C5 H5A 0.9500 .
C6 H6A 0.9500 .
C8 C11 1.486(5) .
C8 C10 1.509(5) .
C11 H11A 0.9800 .
C11 H11B 0.9800 .
C11 H11C 0.9800 .
C10 H10A 0.9800 .
C10 H10B 0.9800 .
C10 H10C 0.9800 .

loop_
_geom_torsion_atom_site_label_1
_geom_torsion_atom_site_label_2
_geom_torsion_atom_site_label_3
_geom_torsion_atom_site_label_4
_geom_torsion
_geom_torsion_site_symmetry_1
N1 Ni S1 C7 101.9(3) 2
N1 Ni S1 C7 -18.07(15) .
S1 Ni S1 C7 -178.64(13) 2
N1 Ni N1 C8 49.3(3) 2
S1 Ni N1 C8 -148.2(3) .
S1 Ni N1 C8 -68.0(5) 2
N1 Ni N1 N2 -137.4(3) 2
S1 Ni N1 N2 25.1(2) .
S1 Ni N1 N2 105.2(3) 2
C8 N1 N2 C7 153.7(3) .
Ni N1 N2 C7 -20.4(4) .
C7 N3 C1 C2 -148.0(4) .
C7 N3 C1 C6 37.4(6) .
C6 C1 C2 C3 -1.1(6) .
N3 C1 C2 C3 -175.7(4) .
C1 C2 C3 C4 0.7(7) .
C2 C3 C4 C5 -0.3(7) .
C3 C4 C5 C6 0.2(7) .
C4 C5 C6 C1 -0.6(7) .
C2 C1 C6 C5 1.0(6) .
N3 C1 C6 C5 175.4(4) .
N1 N2 C7 N3 -177.6(3) .
N1 N2 C7 S1 0.8(4) .
C1 N3 C7 N2 7.5(6) .
C1 N3 C7 S1 -171.0(3) .
Ni S1 C7 N2 15.2(3) .
Ni S1 C7 N3 -166.3(3) .
N2 N1 C8 C11 -179.0(3) .
Ni N1 C8 C11 -5.6(5) .
N2 N1 C8 C10 -0.7(5) .
Ni N1 C8 C10 172.8(3) .
